data_4305773
loop_
_publ_author_name
'Mark S. Denning'
'Mark Irwin'
'Jose M. Goicoechea'

_publ_contact_author
;
 Dr. J. M. Goicoechea           
 Chemistry Research Laboratory
 University of Oxford
 Mansfield Road
 Oxford
 OX1 3TA
 UK
;
_publ_contact_author_email jose.goicoechea@chem.ox.ac.uk
_publ_contact_author_fax '+44 1865 272690'
_publ_contact_author_phone '+44 1865 275961'
_publ_section_title
;
Synthesis and Characterization of the 4,4'-Bipyridyl Dianion and Radical
Monoanion. A Structural Study
;
_journal_name_full 'Inorganic Chemistry'
_journal_page_first 6118
_journal_page_last 6120
_journal_paper_doi 10.1021/ic800726p
_journal_volume 47
_journal_year 2008
_chemical_formula_sum 'C14 H24 N6 Na2'
_chemical_formula_weight 322.38
_chemical_name_systematic
; 
[Na(N2C10H8)0.5(C2N2H8)]
;
_space_group_IT_number 62
_symmetry_cell_setting orthorhombic
_symmetry_space_group_name_Hall '-P 2ac 2n'
_symmetry_space_group_name_H-M 'P n m a'
_atom_sites_solution_hydrogens geom
_atom_sites_solution_primary direct
_atom_sites_solution_secondary difmap
_audit_creation_method SHELXL-97
_cell_angle_alpha 90.00
_cell_angle_beta 90.00
_cell_angle_gamma 90.00
_cell_formula_units_Z 4
_cell_length_a 15.18440(40)
_cell_length_b 13.07700(29)
_cell_length_c 8.34570(20)
_cell_measurement_temperature 150(2)
_cell_volume 1657.18(7)
_computing_cell_refinement
;
KappaCCD software "DENZO" (Otwinowski & Minor, 1996)
;
_computing_data_collection
;
KappaCCD software "Collect" (Nonius, 2000)
;
_computing_data_reduction
;
KappaCCD software "DENZO" (Otwinowski & Minor, 1996)
;
_computing_molecular_graphics 'WinGX (Farrugia, 2005)'
_computing_publication_material 'XCIF (Sheldrick, 2001)'
_computing_structure_refinement 'SHELXL-97 (Sheldrick, 1997)'
_computing_structure_solution 'SHELXS-97 (Sheldrick, 1990)'
_diffrn_ambient_temperature 150(2)
_diffrn_measured_fraction_theta_full 0.984
_diffrn_measured_fraction_theta_max 0.984
_diffrn_measurement_device_type 'Nonius KappaCCD'
_diffrn_measurement_method 'omega scans'
_diffrn_radiation_monochromator graphite
_diffrn_radiation_source 'fine-focus sealed tube'
_diffrn_radiation_type MoK\a
_diffrn_radiation_wavelength 0.71073
_diffrn_reflns_av_R_equivalents 0.0159
_diffrn_reflns_av_sigmaI/netI 0.0263
_diffrn_reflns_limit_h_max 19
_diffrn_reflns_limit_h_min -19
_diffrn_reflns_limit_k_max 16
_diffrn_reflns_limit_k_min -16
_diffrn_reflns_limit_l_max 10
_diffrn_reflns_limit_l_min -10
_diffrn_reflns_number 3550
_diffrn_reflns_theta_full 27.47
_diffrn_reflns_theta_max 27.47
_diffrn_reflns_theta_min 6.39
_exptl_absorpt_coefficient_mu 0.127
_exptl_absorpt_correction_T_max 0.9874
_exptl_absorpt_correction_T_min 0.9678
_exptl_absorpt_correction_type multi-scan
_exptl_absorpt_process_details 'DENZO/SCALEPACK (Otwinowski & Minor, 1997)'
_exptl_crystal_colour purple
_exptl_crystal_density_diffrn 1.292
_exptl_crystal_density_method 'not measured'
_exptl_crystal_description plate
_exptl_crystal_F_000 688
_exptl_crystal_size_max 0.26
_exptl_crystal_size_mid 0.20
_exptl_crystal_size_min 0.10
_refine_diff_density_max 0.289
_refine_diff_density_min -0.315
_refine_diff_density_rms 0.050
_refine_ls_extinction_method none
_refine_ls_goodness_of_fit_ref 1.061
_refine_ls_hydrogen_treatment constr
_refine_ls_matrix_type full
_refine_ls_number_parameters 109
_refine_ls_number_reflns 1945
_refine_ls_number_restraints 0
_refine_ls_restrained_S_all 1.061
_refine_ls_R_factor_all 0.0569
_refine_ls_R_factor_gt 0.0429
_refine_ls_shift/su_max 0.000
_refine_ls_shift/su_mean 0.000
_refine_ls_structure_factor_coef Fsqd
_refine_ls_weighting_details 'calc w=1/[\s^2^(Fo^2^)+(0.0673P)^2^+0.6642P] where P=(Fo^2^+2Fc^2^)/3'
_refine_ls_weighting_scheme calc
_refine_ls_wR_factor_gt 0.1166
_refine_ls_wR_factor_ref 0.1274
_reflns_number_gt 1562
_reflns_number_total 1945
_reflns_threshold_expression >2sigma(I)
_cod_data_source_file ic800726p-file001_3.cif
_cod_data_source_block pnma
_cod_depositor_comments
;
The following automatic conversions were performed:
'_symmetry_cell_setting' value 'Orthorhombic' changed to 'orthorhombic'
according to '/home/saulius/struct/CIF-dictionaries/cif_core.dic'
dictionary named 'cif_core.dic' version 2.4.1 from 2010-06-29.

Automatic conversion script
Id: cif_fix_enum 1527 2010-12-29 10:47:43Z saulius 

The following automatic conversions were performed:
data name '_contact_author_fax' replaced with
'_publ_contact_author_fax' as specified in the replacement file
'/home/antanas/src/cod-tools/trunk/data/replacement-values/replacement_tags.lst'.

Automatic conversion script
Id: cif_correct_tags 4998 2017-03-02 13:24:31Z antanas 
;
_cod_original_cell_volume 1657.176(70)
_cod_database_code 4305773

loop_
_symmetry_equiv_pos_as_xyz
'x, y, z'
'-x+1/2, -y, z+1/2'
'-x, y+1/2, -z'
'x+1/2, -y+1/2, -z+1/2'
'-x, -y, -z'
'x-1/2, y, -z-1/2'
'x, -y-1/2, z'
'-x-1/2, y-1/2, z-1/2'

loop_
_atom_site_label
_atom_site_type_symbol
_atom_site_fract_x
_atom_site_fract_y
_atom_site_fract_z
_atom_site_U_iso_or_equiv
_atom_site_adp_type
_atom_site_occupancy
_atom_site_symmetry_multiplicity
_atom_site_calc_flag
_atom_site_refinement_flags
_atom_site_disorder_assembly
_atom_site_disorder_group
Na1 Na 0.34237(6) 0.2500 -0.18739(10) 0.0264(2) Uani 1 2 d S . .
Na2 Na 0.13317(6) 0.2500 1.16665(9) 0.0247(2) Uani 1 2 d S . .
N2 N 0.13385(13) 0.2500 0.8824(2) 0.0311(5) Uani 1 2 d S . .
N1A N 0.42211(9) 0.12758(9) -0.35820(15) 0.0271(3) Uani 1 1 d . . .
H1A H 0.4063 0.1421 -0.4621 0.033 Uiso 1 1 d R . .
H2A H 0.4809 0.1434 -0.3492 0.033 Uiso 1 1 d R . .
N1 N 0.34413(12) 0.2500 0.0954(2) 0.0274(4) Uani 1 2 d S . .
N2A N 0.45107(9) -0.12871(10) -0.16560(16) 0.0271(3) Uani 1 1 d . . .
H7A H 0.4337 -0.1409 -0.0617 0.033 Uiso 1 1 d R . .
H8A H 0.5089 -0.1492 -0.1722 0.033 Uiso 1 1 d R . .
C6 C 0.15627(10) 0.16265(13) 0.79952(17) 0.0270(4) Uani 1 1 d . . .
H6 H 0.1437 0.0993 0.8504 0.032 Uiso 1 1 calc R . .
C1A C 0.41536(12) 0.01618(12) -0.34026(19) 0.0311(4) Uani 1 1 d . . .
H3A H 0.4479 -0.0177 -0.4283 0.037 Uiso 1 1 calc R . .
H4A H 0.3528 -0.0046 -0.3476 0.037 Uiso 1 1 calc R . .
C5 C 0.19470(9) 0.15767(12) 0.65186(17) 0.0231(3) Uani 1 1 d . . .
H5 H 0.2069 0.0926 0.6063 0.028 Uiso 1 1 calc R . .
C2A C 0.45199(14) -0.01715(12) -0.1840(2) 0.0385(5) Uani 1 1 d . . .
H5A H 0.5133 0.0078 -0.1744 0.046 Uiso 1 1 calc R . .
H6A H 0.4172 0.0141 -0.0965 0.046 Uiso 1 1 calc R . .
C4 C 0.21752(13) 0.2500 0.5621(2) 0.0201(4) Uani 1 2 d S . .
C3 C 0.25805(13) 0.2500 0.4136(2) 0.0194(4) Uani 1 2 d S . .
C2 C 0.28134(9) 0.15738(11) 0.32394(16) 0.0212(3) Uani 1 1 d . . .
H2 H 0.2686 0.0923 0.3689 0.025 Uiso 1 1 calc R . .
C1 C 0.32082(10) 0.16267(12) 0.17744(17) 0.0248(3) Uani 1 1 d . . .
H1 H 0.3336 0.0994 0.1265 0.030 Uiso 1 1 calc R . .

loop_
_atom_site_aniso_label
_atom_site_aniso_U_11
_atom_site_aniso_U_22
_atom_site_aniso_U_33
_atom_site_aniso_U_23
_atom_site_aniso_U_13
_atom_site_aniso_U_12
Na1 0.0271(5) 0.0317(5) 0.0204(4) 0.000 -0.0003(3) 0.000
Na2 0.0262(5) 0.0280(5) 0.0200(4) 0.000 0.0010(3) 0.000
N2 0.0269(10) 0.0461(12) 0.0204(9) 0.000 0.0039(7) 0.000
N1A 0.0295(7) 0.0229(7) 0.0288(6) 0.0014(5) -0.0039(5) 0.0019(5)
N1 0.0262(9) 0.0348(10) 0.0213(8) 0.000 0.0054(7) 0.000
N2A 0.0276(7) 0.0228(7) 0.0309(7) 0.0012(5) -0.0019(5) -0.0018(5)
C6 0.0232(8) 0.0359(9) 0.0221(7) 0.0051(6) 0.0002(6) -0.0048(6)
C1A 0.0384(9) 0.0234(8) 0.0314(8) -0.0014(6) -0.0086(7) -0.0003(7)
C5 0.0223(7) 0.0253(7) 0.0218(7) 0.0020(5) 0.0005(5) -0.0020(6)
C2A 0.0573(12) 0.0234(8) 0.0348(9) 0.0024(7) -0.0161(8) -0.0080(8)
C4 0.0172(9) 0.0241(10) 0.0188(9) 0.000 -0.0005(7) 0.000
C3 0.0187(9) 0.0215(9) 0.0181(9) 0.000 -0.0018(7) 0.000
C2 0.0211(7) 0.0219(7) 0.0207(7) -0.0006(5) -0.0009(5) -0.0001(6)
C1 0.0220(7) 0.0292(8) 0.0232(7) -0.0046(6) 0.0003(5) 0.0022(6)

loop_
_atom_type_symbol
_atom_type_description
_atom_type_scat_dispersion_real
_atom_type_scat_dispersion_imag
_atom_type_scat_source
C C 0.0033 0.0016 'International Tables Vol C Tables 4.2.6.8 and 6.1.1.4'
H H 0.0000 0.0000 'International Tables Vol C Tables 4.2.6.8 and 6.1.1.4'
N N 0.0061 0.0033 'International Tables Vol C Tables 4.2.6.8 and 6.1.1.4'
Na Na 0.0362 0.0249 'International Tables Vol C Tables 4.2.6.8 and 6.1.1.4'

loop_
_geom_angle_atom_site_label_1
_geom_angle_atom_site_label_2
_geom_angle_atom_site_label_3
_geom_angle
_geom_angle_site_symmetry_1
_geom_angle_site_symmetry_3
_geom_angle_publ_flag
N1 Na1 N1A 124.99(5) . . ?
N1 Na1 N1A 124.99(5) . 7_565 ?
N1A Na1 N1A 81.12(7) . 7_565 ?
N1 Na1 C4 138.45(7) . 1_554 ?
N1A Na1 C4 84.34(5) . 1_554 ?
N1A Na1 C4 84.34(5) 7_565 1_554 ?
N1 Na1 C5 118.35(6) . 1_554 ?
N1A Na1 C5 80.82(5) . 1_554 ?
N1A Na1 C5 112.71(5) 7_565 1_554 ?
C4 Na1 C5 29.71(4) 1_554 1_554 ?
N1 Na1 C5 118.35(6) . 7_564 ?
N1A Na1 C5 112.71(5) . 7_564 ?
N1A Na1 C5 80.82(5) 7_565 7_564 ?
C4 Na1 C5 29.71(4) 1_554 7_564 ?
C5 Na1 C5 49.60(6) 1_554 7_564 ?
N1 Na1 C6 92.65(6) . 1_554 ?
N1A Na1 C6 101.03(5) . 1_554 ?
N1A Na1 C6 132.72(5) 7_565 1_554 ?
C4 Na1 C6 49.54(5) 1_554 1_554 ?
C5 Na1 C6 26.42(4) 1_554 1_554 ?
C5 Na1 C6 54.45(5) 7_564 1_554 ?
N1 Na1 C6 92.65(6) . 7_564 ?
N1A Na1 C6 132.72(5) . 7_564 ?
N1A Na1 C6 101.03(5) 7_565 7_564 ?
C4 Na1 C6 49.54(5) 1_554 7_564 ?
C5 Na1 C6 54.45(5) 1_554 7_564 ?
C5 Na1 C6 26.42(4) 7_564 7_564 ?
C6 Na1 C6 43.99(7) 1_554 7_564 ?
N2 Na2 N2A 124.65(5) . 2_556 ?
N2 Na2 N2A 124.65(5) . 8_667 ?
N2A Na2 N2A 79.82(7) 2_556 8_667 ?
N2 Na2 C3 137.14(7) . 1_556 ?
N2A Na2 C3 86.19(5) 2_556 1_556 ?
N2A Na2 C3 86.19(5) 8_667 1_556 ?
N2 Na2 C2 116.97(6) . 7_566 ?
N2A Na2 C2 114.64(5) 2_556 7_566 ?
N2A Na2 C2 82.87(5) 8_667 7_566 ?
C3 Na2 C2 29.94(4) 1_556 7_566 ?
N2 Na2 C2 116.97(6) . 1_556 ?
N2A Na2 C2 82.87(5) 2_556 1_556 ?
N2A Na2 C2 114.64(5) 8_667 1_556 ?
C3 Na2 C2 29.94(4) 1_556 1_556 ?
C2 Na2 C2 49.87(6) 7_566 1_556 ?
N2 Na2 C1 91.45(6) . 7_566 ?
N2A Na2 C1 134.59(5) 2_556 7_566 ?
N2A Na2 C1 103.00(5) 8_667 7_566 ?
C3 Na2 C1 49.48(5) 1_556 7_566 ?
C2 Na2 C1 26.25(4) 7_566 7_566 ?
C2 Na2 C1 54.32(4) 1_556 7_566 ?
N2 Na2 C1 91.45(6) . 1_556 ?
N2A Na2 C1 103.00(5) 2_556 1_556 ?
N2A Na2 C1 134.59(5) 8_667 1_556 ?
C3 Na2 C1 49.48(5) 1_556 1_556 ?
C2 Na2 C1 54.32(4) 7_566 1_556 ?
C2 Na2 C1 26.25(4) 1_556 1_556 ?
C1 Na2 C1 43.66(6) 7_566 1_556 ?
C6 N2 C6 111.96(17) . 7_565 ?
C6 N2 Na2 120.20(9) . . ?
C6 N2 Na2 120.20(9) 7_565 . ?
C1A N1A Na1 123.49(11) . . ?
C1A N1A H1A 106.5 . . ?
Na1 N1A H1A 106.4 . . ?
C1A N1A H2A 106.5 . . ?
Na1 N1A H2A 106.5 . . ?
H1A N1A H2A 106.5 . . ?
C1 N1 C1 111.97(17) . 7_565 ?
C1 N1 Na1 119.60(9) . . ?
C1 N1 Na1 119.60(9) 7_565 . ?
C2A N2A Na2 125.70(10) . 2_553 ?
C2A N2A H7A 105.9 . . ?
Na2 N2A H7A 105.9 2_553 . ?
C2A N2A H8A 105.9 . . ?
Na2 N2A H8A 105.9 2_553 . ?
H7A N2A H8A 106.2 . . ?
C5 C6 N2 126.75(15) . . ?
C5 C6 Na1 69.77(9) . 1_556 ?
N2 C6 Na1 84.29(10) . 1_556 ?
C5 C6 H6 116.6 . . ?
N2 C6 H6 116.6 . . ?
Na1 C6 H6 119.8 1_556 . ?
N1A C1A C2A 110.80(13) . . ?
N1A C1A H3A 109.5 . . ?
C2A C1A H3A 109.5 . . ?
N1A C1A H4A 109.5 . . ?
C2A C1A H4A 109.5 . . ?
H3A C1A H4A 108.1 . . ?
C6 C5 C4 121.62(15) . . ?
C6 C5 Na1 83.81(9) . 1_556 ?
C4 C5 Na1 73.02(9) . 1_556 ?
C6 C5 H5 119.2 . . ?
C4 C5 H5 119.2 . . ?
Na1 C5 H5 114.2 1_556 . ?
N2A C2A C1A 112.39(14) . . ?
N2A C2A H5A 109.1 . . ?
C1A C2A H5A 109.1 . . ?
N2A C2A H6A 109.1 . . ?
C1A C2A H6A 109.1 . . ?
H5A C2A H6A 107.9 . . ?
C3 C4 C5 124.35(9) . . ?
C3 C4 C5 124.35(9) . 7_565 ?
C5 C4 C5 111.28(17) . 7_565 ?
C3 C4 Na1 111.39(13) . 1_556 ?
C5 C4 Na1 77.27(9) . 1_556 ?
C5 C4 Na1 77.27(9) 7_565 1_556 ?
C4 C3 C2 124.35(8) . . ?
C4 C3 C2 124.35(8) . 7_565 ?
C2 C3 C2 111.29(17) . 7_565 ?
C4 C3 Na2 110.97(13) . 1_554 ?
C2 C3 Na2 77.75(9) . 1_554 ?
C2 C3 Na2 77.75(9) 7_565 1_554 ?
C1 C2 C3 121.44(14) . . ?
C1 C2 Na2 85.02(9) . 1_554 ?
C3 C2 Na2 72.32(9) . 1_554 ?
C1 C2 H2 119.3 . . ?
C3 C2 H2 119.3 . . ?
Na2 C2 H2 113.5 1_554 . ?
C2 C1 N1 126.91(14) . . ?
C2 C1 Na2 68.73(8) . 1_554 ?
N1 C1 Na2 85.16(10) . 1_554 ?
C2 C1 H1 116.5 . . ?
N1 C1 H1 116.5 . . ?
Na2 C1 H1 120.0 1_554 . ?

loop_
_geom_bond_atom_site_label_1
_geom_bond_atom_site_label_2
_geom_bond_distance
_geom_bond_site_symmetry_2
_geom_bond_publ_flag
Na1 N1 2.360(2) . ?
Na1 N1A 2.4620(15) . ?
Na1 N1A 2.4620(15) 7_565 ?
Na1 C4 2.822(2) 1_554 ?
Na1 C5 2.8785(16) 1_554 ?
Na1 C5 2.8785(16) 7_564 ?
Na1 C6 3.0499(18) 1_554 ?
Na1 C6 3.0499(18) 7_564 ?
Na2 N2 2.372(2) . ?
Na2 N2A 2.4722(14) 2_556 ?
Na2 N2A 2.4722(14) 8_667 ?
Na2 C3 2.801(2) 1_556 ?
Na2 C2 2.8726(16) 7_566 ?
Na2 C2 2.8726(16) 1_556 ?
Na2 C1 3.0710(18) 7_566 ?
Na2 C1 3.0710(18) 1_556 ?
N2 C6 1.378(2) . ?
N2 C6 1.378(2) 7_565 ?
N1A C1A 1.468(2) . ?
N1A H1A 0.9199 . ?
N1A H2A 0.9199 . ?
N1 C1 1.3777(18) . ?
N1 C1 1.3777(18) 7_565 ?
N2A C2A 1.467(2) . ?
N2A Na2 2.4722(14) 2_553 ?
N2A H7A 0.9200 . ?
N2A H8A 0.9200 . ?
C6 C5 1.365(2) . ?
C6 Na1 3.0499(18) 1_556 ?
C6 H6 0.9500 . ?
C1A C2A 1.483(2) . ?
C1A H3A 0.9900 . ?
C1A H4A 0.9900 . ?
C5 C4 1.4627(18) . ?
C5 Na1 2.8785(16) 1_556 ?
C5 H5 0.9500 . ?
C2A H5A 0.9900 . ?
C2A H6A 0.9900 . ?
C4 C3 1.383(3) . ?
C4 C5 1.4627(18) 7_565 ?
C4 Na1 2.822(2) 1_556 ?
C3 C2 1.4671(18) . ?
C3 C2 1.4671(18) 7_565 ?
C3 Na2 2.801(2) 1_554 ?
C2 C1 1.3635(19) . ?
C2 Na2 2.8726(16) 1_554 ?
C2 H2 0.9500 . ?
C1 Na2 3.0710(18) 1_554 ?
C1 H1 0.9500 . ?
